data_7200734
loop_
_publ_author_name
'Li, Jin-Tang'
'Keene, Tony D.'
'Cao, Deng-Ke'
'Decurtins, Silvio'
'Zheng, Li-Min'

_publ_section_title
;
 [M(OOCC6H4PO3H)(H2O)] (M(II) = Mn, Co, Ni): layered metal phosphonates
 showing variable magnetic behavior
;
_journal_issue 7
_journal_name_full CrystEngComm
_journal_page_first 1255
_journal_paper_doi 10.1039/b820935a
_journal_volume 11
_journal_year 2009
_chemical_formula_moiety 'C7 H7 Co O6 P'
_chemical_formula_sum 'C7 H7 Co O6 P'
_chemical_formula_weight 277.03
_chemical_name_systematic
;
?
;
_space_group_IT_number 61
_symmetry_cell_setting orthorhombic
_symmetry_space_group_name_Hall '-P 2ac 2ab'
_symmetry_space_group_name_H-M 'P b c a'
_atom_sites_solution_hydrogens geom
_atom_sites_solution_primary direct
_atom_sites_solution_secondary difmap
_audit_creation_method SHELXL-97
_cell_angle_alpha 90.00
_cell_angle_beta 90.00
_cell_angle_gamma 90.00
_cell_formula_units_Z 8
_cell_length_a 8.999(5)
_cell_length_b 8.614(5)
_cell_length_c 22.506(13)
_cell_measurement_temperature 273(2)
_cell_volume 1744.6(17)
_computing_cell_refinement SMART
_computing_data_collection 'SMART (Bruker, 2000)'
_computing_data_reduction 'SAINT (Bruker, 2000)'
_computing_molecular_graphics SHELXTL
_computing_publication_material SHELXTL
_computing_structure_refinement SHELXTL
_computing_structure_solution 'SHELXTL (Bruker, 2000)'
_diffrn_ambient_temperature 273(2)
_diffrn_measured_fraction_theta_full 0.994
_diffrn_measured_fraction_theta_max 0.994
_diffrn_radiation_monochromator graphite
_diffrn_radiation_source 'fine-focus sealed tube'
_diffrn_radiation_type MoK\a
_diffrn_radiation_wavelength 0.71073
_diffrn_reflns_av_R_equivalents 0.1192
_diffrn_reflns_av_sigmaI/netI 0.0741
_diffrn_reflns_limit_h_max 11
_diffrn_reflns_limit_h_min -6
_diffrn_reflns_limit_k_max 10
_diffrn_reflns_limit_k_min -10
_diffrn_reflns_limit_l_max 27
_diffrn_reflns_limit_l_min -27
_diffrn_reflns_number 7650
_diffrn_reflns_theta_full 26.00
_diffrn_reflns_theta_max 26.00
_diffrn_reflns_theta_min 2.90
_exptl_absorpt_coefficient_mu 2.155
_exptl_absorpt_correction_T_max 0.934
_exptl_absorpt_correction_T_min 0.456
_exptl_absorpt_correction_type multi-scan
_exptl_absorpt_process_details 'SADABS, Bruker(2000)'
_exptl_crystal_colour purple
_exptl_crystal_density_diffrn 2.109
_exptl_crystal_density_method 'not measured'
_exptl_crystal_description flake
_exptl_crystal_F_000 1112
_exptl_crystal_size_max 0.38
_exptl_crystal_size_mid 0.36
_exptl_crystal_size_min 0.03
_refine_diff_density_max 0.628
_refine_diff_density_min -0.577
_refine_diff_density_rms 0.147
_refine_ls_extinction_method none
_refine_ls_goodness_of_fit_ref 1.056
_refine_ls_hydrogen_treatment constr
_refine_ls_matrix_type full
_refine_ls_number_parameters 137
_refine_ls_number_reflns 1707
_refine_ls_number_restraints 0
_refine_ls_restrained_S_all 1.056
_refine_ls_R_factor_all 0.0716
_refine_ls_R_factor_gt 0.0590
_refine_ls_shift/su_max 0.100
_refine_ls_shift/su_mean 0.026
_refine_ls_structure_factor_coef Fsqd
_refine_ls_weighting_details 'calc w=1/[\s^2^(Fo^2^)+(0.0585P)^2^+4.1059P] where P=(Fo^2^+2Fc^2^)/3'
_refine_ls_weighting_scheme calc
_refine_ls_wR_factor_gt 0.1329
_refine_ls_wR_factor_ref 0.1410
_reflns_number_gt 1467
_reflns_number_total 1707
_reflns_threshold_expression >2sigma(I)
_cod_data_source_file b820935a.txt
_cod_data_source_block 2
_cod_depositor_comments
;
The following automatic conversions were performed:
'_symmetry_cell_setting' value 'Orthorhombic' changed to 'orthorhombic'
according to '/home/saulius/struct/CIF-dictionaries/cif_core.dic'
dictionary named 'cif_core.dic' version 2.4.1 from 2010-06-29.

Automatic conversion script
Id: cif_fix_enum 1527 2010-12-29 10:47:43Z saulius 
;
_cod_original_sg_symbol_H-M 'Pbca '
_cod_database_code 7200734

loop_
_symmetry_equiv_pos_as_xyz
'x, y, z'
'-x+1/2, -y, z+1/2'
'-x, y+1/2, -z+1/2'
'x+1/2, -y+1/2, -z'
'-x, -y, -z'
'x-1/2, y, -z-1/2'
'x, -y-1/2, z-1/2'
'-x-1/2, y-1/2, z'

loop_
_atom_site_label
_atom_site_type_symbol
_atom_site_fract_x
_atom_site_fract_y
_atom_site_fract_z
_atom_site_U_iso_or_equiv
_atom_site_adp_type
_atom_site_occupancy
_atom_site_symmetry_multiplicity
_atom_site_calc_flag
_atom_site_refinement_flags
_atom_site_disorder_assembly
_atom_site_disorder_group
Co1 Co 0.62937(7) 0.37541(7) 0.49325(3) 0.0174(3) Uani 1 1 d . . .
P1 P 0.37469(13) 0.29459(12) 0.58698(5) 0.0154(3) Uani 1 1 d . . .
O1 O 0.6360(4) 0.1501(3) 0.52119(16) 0.0218(8) Uani 1 1 d . . .
O2 O 0.7332(4) -0.0590(3) 0.56262(15) 0.0233(8) Uani 1 1 d . . .
O3 O 0.4343(4) 0.4020(3) 0.53976(14) 0.0183(7) Uani 1 1 d . . .
O4 O 0.3014(4) 0.1474(3) 0.56595(15) 0.0190(7) Uani 1 1 d . . .
O5 O 0.2588(4) 0.3903(3) 0.62434(16) 0.0246(8) Uani 1 1 d . . .
H1 H 0.2278 0.4631 0.6044 0.029 Uiso 1 1 calc R . .
O1W O 0.4943(4) 0.2869(4) 0.41965(15) 0.0295(8) Uani 1 1 d . . .
H1B H 0.4119 0.2359 0.4277 0.035 Uiso 1 1 d R . .
H1A H 0.5524 0.2319 0.3954 0.035 Uiso 1 1 d R . .
C1 C 0.6655(5) 0.0690(5) 0.5660(2) 0.0172(10) Uani 1 1 d . . .
C2 C 0.6242(5) 0.1254(5) 0.6272(2) 0.0202(11) Uani 1 1 d . . .
C3 C 0.7126(6) 0.0712(6) 0.6738(2) 0.0286(12) Uani 1 1 d . . .
H3 H 0.7864 -0.0013 0.6657 0.034 Uiso 1 1 calc R . .
C4 C 0.6942(7) 0.1214(6) 0.7310(3) 0.0358(14) Uani 1 1 d . . .
H4 H 0.7536 0.0823 0.7613 0.043 Uiso 1 1 calc R . .
C5 C 0.5861(7) 0.2308(6) 0.7432(2) 0.0333(13) Uani 1 1 d . . .
H5 H 0.5747 0.2683 0.7817 0.040 Uiso 1 1 calc R . .
C6 C 0.4961(6) 0.2841(5) 0.6988(2) 0.0252(11) Uani 1 1 d . . .
H6 H 0.4218 0.3553 0.7078 0.030 Uiso 1 1 calc R . .
C7 C 0.5133(6) 0.2335(5) 0.6397(2) 0.0180(10) Uani 1 1 d . . .

loop_
_atom_site_aniso_label
_atom_site_aniso_U_11
_atom_site_aniso_U_22
_atom_site_aniso_U_33
_atom_site_aniso_U_23
_atom_site_aniso_U_13
_atom_site_aniso_U_12
Co1 0.0173(4) 0.0141(4) 0.0208(4) 0.0024(2) 0.0024(3) 0.0011(2)
P1 0.0147(6) 0.0124(5) 0.0190(7) 0.0013(4) 0.0005(5) -0.0004(4)
O1 0.026(2) 0.0154(15) 0.0239(19) 0.0030(14) 0.0014(15) 0.0047(14)
O2 0.025(2) 0.0187(16) 0.0265(19) 0.0050(13) 0.0031(16) 0.0069(14)
O3 0.0175(18) 0.0158(14) 0.0217(17) 0.0041(12) -0.0003(15) 0.0015(14)
O4 0.0185(18) 0.0155(14) 0.0230(18) 0.0030(13) -0.0042(15) -0.0048(13)
O5 0.0249(19) 0.0213(16) 0.027(2) 0.0054(14) 0.0085(17) 0.0058(15)
O1W 0.024(2) 0.0287(18) 0.035(2) -0.0016(15) 0.0003(17) -0.0034(16)
C1 0.014(2) 0.014(2) 0.023(3) 0.0000(18) 0.002(2) -0.0024(18)
C2 0.019(3) 0.018(2) 0.024(3) 0.0048(18) -0.003(2) -0.0030(19)
C3 0.024(3) 0.032(3) 0.029(3) 0.004(2) 0.000(2) 0.003(2)
C4 0.036(3) 0.044(3) 0.028(3) 0.008(2) -0.013(3) -0.005(3)
C5 0.040(3) 0.042(3) 0.018(3) -0.003(2) 0.000(3) -0.006(3)
C6 0.026(3) 0.026(2) 0.024(3) -0.003(2) 0.003(2) -0.002(2)
C7 0.022(3) 0.0103(19) 0.022(2) 0.0000(17) 0.004(2) -0.0037(18)

loop_
_atom_type_symbol
_atom_type_description
_atom_type_scat_dispersion_real
_atom_type_scat_dispersion_imag
_atom_type_scat_source
C C 0.0033 0.0016 'International Tables Vol C Tables 4.2.6.8 and 6.1.1.4'
H H 0.0000 0.0000 'International Tables Vol C Tables 4.2.6.8 and 6.1.1.4'
O O 0.0106 0.0060 'International Tables Vol C Tables 4.2.6.8 and 6.1.1.4'
P P 0.1023 0.0942 'International Tables Vol C Tables 4.2.6.8 and 6.1.1.4'
Co Co 0.3494 0.9721 'International Tables Vol C Tables 4.2.6.8 and 6.1.1.4'

loop_
_geom_angle_atom_site_label_1
_geom_angle_atom_site_label_2
_geom_angle_atom_site_label_3
_geom_angle
_geom_angle_site_symmetry_1
_geom_angle_site_symmetry_3
_geom_angle_publ_flag
O1 Co1 O4 95.00(13) . 4_556 ?
O1 Co1 O3 88.51(13) . . ?
O4 Co1 O3 170.11(14) 4_556 . ?
O1 Co1 O2 90.57(14) . 8_765 ?
O4 Co1 O2 93.72(15) 4_556 8_765 ?
O3 Co1 O2 95.50(14) . 8_765 ?
O1 Co1 O3 165.73(14) . 5_666 ?
O4 Co1 O3 93.59(12) 4_556 5_666 ?
O3 Co1 O3 81.25(13) . 5_666 ?
O2 Co1 O3 100.23(13) 8_765 5_666 ?
O1 Co1 O1W 85.31(14) . . ?
O4 Co1 O1W 83.94(15) 4_556 . ?
O3 Co1 O1W 87.13(14) . . ?
O2 Co1 O1W 175.06(13) 8_765 . ?
O3 Co1 O1W 84.28(13) 5_666 . ?
O4 P1 O3 116.82(19) . . ?
O4 P1 O5 108.6(2) . . ?
O3 P1 O5 106.92(18) . . ?
O4 P1 C7 105.35(19) . . ?
O3 P1 C7 113.4(2) . . ?
O5 P1 C7 105.1(2) . . ?
C1 O1 Co1 141.5(3) . . ?
C1 O2 Co1 124.9(3) . 8_755 ?
P1 O3 Co1 126.45(19) . . ?
P1 O3 Co1 134.5(2) . 5_666 ?
Co1 O3 Co1 98.75(13) . 5_666 ?
P1 O4 Co1 127.96(18) . 4_456 ?
P1 O5 H1 109.5 . . ?
Co1 O1W H1B 119.0 . . ?
Co1 O1W H1A 108.8 . . ?
H1B O1W H1A 110.8 . . ?
O1 C1 O2 122.7(4) . . ?
O1 C1 C2 120.2(4) . . ?
O2 C1 C2 117.1(4) . . ?
C3 C2 C7 118.6(5) . . ?
C3 C2 C1 116.0(4) . . ?
C7 C2 C1 125.3(4) . . ?
C4 C3 C2 122.2(5) . . ?
C4 C3 H3 118.9 . . ?
C2 C3 H3 118.9 . . ?
C3 C4 C5 119.1(5) . . ?
C3 C4 H4 120.4 . . ?
C5 C4 H4 120.4 . . ?
C6 C5 C4 120.1(5) . . ?
C6 C5 H5 119.9 . . ?
C4 C5 H5 119.9 . . ?
C5 C6 C7 121.4(5) . . ?
C5 C6 H6 119.3 . . ?
C7 C6 H6 119.3 . . ?
C2 C7 C6 118.5(5) . . ?
C2 C7 P1 123.9(4) . . ?
C6 C7 P1 117.1(4) . . ?

loop_
_geom_bond_atom_site_label_1
_geom_bond_atom_site_label_2
_geom_bond_distance
_geom_bond_site_symmetry_2
_geom_bond_publ_flag
Co1 O1 2.041(3) . ?
Co1 O4 2.052(4) 4_556 ?
Co1 O3 2.056(4) . ?
Co1 O2 2.071(3) 8_765 ?
Co1 O3 2.134(3) 5_666 ?
Co1 O1W 2.191(4) . ?
P1 O4 1.506(3) . ?
P1 O3 1.508(3) . ?
P1 O5 1.573(4) . ?
P1 C7 1.801(5) . ?
O1 C1 1.255(6) . ?
O2 C1 1.262(5) . ?
O2 Co1 2.071(3) 8_755 ?
O3 Co1 2.134(3) 5_666 ?
O4 Co1 2.052(4) 4_456 ?
O5 H1 0.8200 . ?
O1W H1B 0.8808 . ?
O1W H1A 0.8917 . ?
C1 C2 1.507(7) . ?
C2 C3 1.397(7) . ?
C2 C7 1.394(7) . ?
C3 C4 1.369(8) . ?
C3 H3 0.9300 . ?
C4 C5 1.382(9) . ?
C4 H4 0.9300 . ?
C5 C6 1.365(8) . ?
C5 H5 0.9300 . ?
C6 C7 1.408(6) . ?
C6 H6 0.9300 . ?

loop_
_geom_hbond_atom_site_label_D
_geom_hbond_atom_site_label_H
_geom_hbond_atom_site_label_A
_geom_hbond_distance_DH
_geom_hbond_distance_HA
_geom_hbond_distance_DA
_geom_hbond_angle_DHA
_geom_hbond_site_symmetry_A
O5 H1 O4 0.82 1.83 2.631(4) 166.6 8_665
O1W H1B O2 0.88 2.02 2.864(5) 160.6 5_656
O1W H1A O5 0.89 2.18 2.996(5) 151.8 4_556
